data_4128556
loop_
_publ_author_name
'Lei, Honghui'
'Conway, Jr, John H'
'Cook, Caleb C.'
'Rovis, Tomislav'

_publ_section_title
;
 Ligand Controlled Ir-Catalyzed Regiodivergent Oxyamination of Unactivated
 Alkenes.
;
_journal_issue 30
_journal_name_full 'Journal of the American Chemical Society'
_journal_page_first 11864
_journal_page_last 11869
_journal_paper_doi 10.1021/jacs.9b06366
_journal_volume 141
_journal_year 2019
_chemical_absolute_configuration unk
_chemical_formula_moiety '1(C16 H21 N O3)'
_chemical_formula_sum 'C16 H21 N O3'
_chemical_formula_weight 275.34
_space_group_crystal_system monoclinic
_space_group_IT_number 9
_space_group_name_Hall 'I -2ya'
_space_group_name_H-M_alt 'I 1 a 1'
_atom_sites_solution_hydrogens mixed
_audit_creation_date 2019-06-10
_audit_creation_method
;
Olex2 1.2
(compiled 2018.05.29 svn.r3510 for OlexSys, GUI svn.r5506)
;
_cell_angle_alpha 90
_cell_angle_beta 111.129(5)
_cell_angle_gamma 90
_cell_formula_units_Z 16
_cell_length_a 22.1740(10)
_cell_length_b 10.4504(4)
_cell_length_c 28.6661(14)
_cell_measurement_reflns_used 6662
_cell_measurement_temperature 100.0(2)
_cell_measurement_theta_max 25.9420
_cell_measurement_theta_min 3.8900
_cell_volume 6196.1(5)
_computing_cell_refinement 'CrysAlisPro 1.171.38.46 (Rigaku OD, 2015)'
_computing_data_collection 'CrysAlisPro 1.171.38.46 (Rigaku OD, 2015)'
_computing_data_reduction 'CrysAlisPro 1.171.38.46 (Rigaku OD, 2015)'
_computing_molecular_graphics 'Olex2 (Dolomanov et al., 2009)'
_computing_publication_material 'Olex2 (Dolomanov et al., 2009)'
_computing_structure_refinement 'SHELXL-2018/3 (Sheldrick, 2018)'
_computing_structure_solution 'SHELXT 2014/5 (Sheldrick, 2014)'
_diffrn_ambient_environment N~2~
_diffrn_ambient_temperature 100.0(2)
_diffrn_detector 'CCD plate'
_diffrn_detector_area_resol_mean 8.0549
_diffrn_detector_type EosS2
_diffrn_measured_fraction_theta_full 0.998
_diffrn_measured_fraction_theta_max 0.874
_diffrn_measurement_details
;
List of Runs (angles in degrees, time in seconds):

  # Type    Start    End  Width  t~exp~   \w     \q     \k     \f   Frames
--------------------------------------------------------------------------
  1  \w     14.00  69.00   1.00    5.00    --   17.19  57.00   0.00   55
  2  \w     10.00  65.00   1.00    5.00    --   17.19  77.00  60.00   55
  3  \w     23.00  49.00   1.00    5.00    --  -14.69  37.00 -90.00   26
  4  \w     -5.00  38.00   1.00    5.00    --   17.19  77.00 -30.00   43
  5  \w    -19.00  12.00   1.00    5.00    --   17.19 -99.00   0.00   31
  6  \w     35.00  60.00   1.00    5.00    --   17.19 178.00 120.00   25
  7  \w    -20.00   5.00   1.00    5.00    --   17.19 -99.00-180.00   25
  8  \w     23.00  56.00   1.00    5.00    --   17.19 -99.00-180.00   33
  9  \w     22.00  78.00   1.00    5.00    --   17.19  37.00 150.00   56
 10  \w    -47.00   0.00   1.00    5.00    --   17.19 -57.00-180.00   47
 11  \w      7.00  76.00   1.00    5.00    --   17.19  57.00 -90.00   69
;
_diffrn_measurement_device 'four-circle diffractometer'
_diffrn_measurement_device_type 'SuperNova, Dual, Cu at zero, EosS2'
_diffrn_measurement_method '\w scans'
_diffrn_orient_matrix_type 'CrysAlisPro convention (1999,Acta A55,543-557)'
_diffrn_orient_matrix_UB_11 -0.0330124000
_diffrn_orient_matrix_UB_12 -0.0019290000
_diffrn_orient_matrix_UB_13 -0.0158684000
_diffrn_orient_matrix_UB_21 -0.0091964000
_diffrn_orient_matrix_UB_22 -0.0027841000
_diffrn_orient_matrix_UB_23 0.0212552000
_diffrn_orient_matrix_UB_31 -0.0013144000
_diffrn_orient_matrix_UB_32 0.0677787000
_diffrn_orient_matrix_UB_33 0.0004258000
_diffrn_radiation_monochromator mirror
_diffrn_radiation_probe x-ray
_diffrn_radiation_type MoK\a
_diffrn_radiation_wavelength 0.71073
_diffrn_reflns_av_R_equivalents 0.0552
_diffrn_reflns_av_unetI/netI 0.0798
_diffrn_reflns_Laue_measured_fraction_full 0.998
_diffrn_reflns_Laue_measured_fraction_max 0.874
_diffrn_reflns_limit_h_max 30
_diffrn_reflns_limit_h_min -30
_diffrn_reflns_limit_k_max 13
_diffrn_reflns_limit_k_min -14
_diffrn_reflns_limit_l_max 38
_diffrn_reflns_limit_l_min -38
_diffrn_reflns_number 30794
_diffrn_reflns_point_group_measured_fraction_full 0.935
_diffrn_reflns_point_group_measured_fraction_max 0.776
_diffrn_reflns_theta_full 25.242
_diffrn_reflns_theta_max 29.648
_diffrn_reflns_theta_min 3.407
_diffrn_source 'micro-focus sealed X-ray tube'
_diffrn_source_type 'SuperNova (Mo) X-ray Source'
_exptl_absorpt_coefficient_mu 0.081
_exptl_absorpt_correction_T_max 1.000
_exptl_absorpt_correction_T_min 0.543
_exptl_absorpt_correction_type gaussian
_exptl_absorpt_process_details
;
CrysAlisPro 1.171.38.46 (Rigaku Oxford Diffraction, 2015)
Numerical absorption correction based on gaussian integration over
			a multifaceted crystal model
Empirical absorption correction using spherical harmonics,
 implemented in SCALE3 ABSPACK scaling algorithm.
;
_exptl_crystal_colour colourless
_exptl_crystal_colour_primary colourless
_exptl_crystal_density_diffrn 1.181
_exptl_crystal_description block
_exptl_crystal_F_000 2368
_exptl_crystal_size_max 0.459
_exptl_crystal_size_mid 0.242
_exptl_crystal_size_min 0.121
_refine_diff_density_max 0.407
_refine_diff_density_min -0.207
_refine_diff_density_rms 0.046
_refine_ls_abs_structure_details
;
 Flack x determined using 2847 quotients [(I+)-(I-)]/[(I+)+(I-)]
 (Parsons, Flack and Wagner, Acta Cryst. B69 (2013) 249-259).
;
_refine_ls_abs_structure_Flack -1.3(8)
_refine_ls_extinction_method none
_refine_ls_goodness_of_fit_ref 1.028
_refine_ls_hydrogen_treatment mixed
_refine_ls_matrix_type full
_refine_ls_number_parameters 842
_refine_ls_number_reflns 13581
_refine_ls_number_restraints 239
_refine_ls_restrained_S_all 1.024
_refine_ls_R_factor_all 0.0963
_refine_ls_R_factor_gt 0.0673
_refine_ls_shift/su_max 0.001
_refine_ls_shift/su_mean 0.000
_refine_ls_structure_factor_coef Fsqd
_refine_ls_weighting_details 'w=1/[\s^2^(Fo^2^)+(0.0439P)^2^+3.0504P] where P=(Fo^2^+2Fc^2^)/3'
_refine_ls_weighting_scheme calc
_refine_ls_wR_factor_gt 0.1246
_refine_ls_wR_factor_ref 0.1432
_reflns_Friedel_coverage 0.774
_reflns_Friedel_fraction_full 0.873
_reflns_Friedel_fraction_max 0.677
_reflns_number_gt 9755
_reflns_number_total 13581
_reflns_threshold_expression 'I > 2\s(I)'
_cod_data_source_file ja9b06366_si_003.cif
_cod_data_source_block honghui5
_cod_original_sg_symbol_H-M 'I a'
_cod_database_code 4128556
_shelx_shelxl_version_number 2018/3
_chemical_oxdiff_formula 'C16 H21 O3 N'
_shelx_space_group_comment
;
The symmetry employed for this shelxl refinement is uniquely defined
by the following loop, which should always be used as a source of
symmetry information in preference to the above space-group names.
They are only intended as comments.
;
_reflns_odcompleteness_completeness 99.67
_reflns_odcompleteness_iscentric 1
_reflns_odcompleteness_theta 26.32
_olex2_refinement_description
;
1. Fixed Uiso
 At 1.2 times of:
  All C(H) groups, All C(H,H) groups
 At 1.5 times of:
  All C(H,H,H) groups
2. Restrained distances
 N1-H1 = N21-H21 = N41-H41 = N61-H61
 0.90175 with sigma of 0.02
3. Restrained planarity
 C7, C8, C9, C10, C11, C12, C13
 with sigma of 0.1
 C7, C8B, C9B, C10B, C11B, C12B, C13B
 with sigma of 0.1
4. Uiso/Uaniso restraints and constraints
All non-hydrogen atoms have similar U: within 1A with sigma of 0.01 and sigma
for terminal atoms of 0.02
5. Rigid body (RIGU) restrains
 C7, C8, C9, C10, C11, C12, C13, C8B, C9B, C10B, C11B, C12B, C13B
 with sigma for 1-2 distances of 0.004 and sigma for 1-3 distances of 0.004
 O16, C17, C18, C19, C20, C17B, C18B, C19B, C20B
 with sigma for 1-2 distances of 0.004 and sigma for 1-3 distances of 0.004
6. Same fragment restrains
{C7, C8B, C9B, C10B, C11B, C12B, C13B} sigma for 1-2: 0.02, 1-3: 0.04
as
{C7, C8, C9, C10, C11, C12, C13}
{O14, C15, O16, C17B, C18B, C19B, C20B} sigma for 1-2: 0.02, 1-3: 0.04
as
{O14, C15, O16, C17, C18, C19, C20}
7. Others
 Sof(C17B)=Sof(C18B)=Sof(H18D)=Sof(H18E)=Sof(H18F)=Sof(C19B)=Sof(H19D)=
 Sof(H19E)=Sof(H19F)=Sof(C20B)=Sof(H20D)=Sof(H20E)=Sof(H20F)=1-FVAR(1)
 Sof(C17)=Sof(C18)=Sof(H18A)=Sof(H18B)=Sof(H18C)=Sof(C19)=Sof(H19A)=Sof(H19B)=
 Sof(H19C)=Sof(C20)=Sof(H20A)=Sof(H20B)=Sof(H20C)=FVAR(1)
 Uiso(H1)=Uiso(H21)=Uiso(H41)=Uiso(H61)=FVAR(3)
 Sof(C8B)=Sof(C9B)=Sof(H9B)=Sof(C10B)=Sof(H10B)=Sof(C11B)=Sof(H11B)=Sof(C12B)=
 Sof(H12B)=Sof(C13B)=Sof(H13B)=1-FVAR(4)
 Sof(C8)=Sof(C9)=Sof(H9)=Sof(C10)=Sof(H10)=Sof(C11)=Sof(H11)=Sof(C12)=Sof(H12)=
 Sof(C13)=Sof(H13)=FVAR(4)
8.a Ternary CH refined with riding coordinates:
 C6(H6), C7(H7), C26(H26), C27(H27), C46(H46), C47(H47), C66(H66), C67(H67)
8.b Secondary CH2 refined with riding coordinates:
 C4(H4A,H4B), C5(H5A,H5B), C24(H24A,H24B), C25(H25A,H25B), C44(H44A,H44B),
 C45(H45A,H45B), C64(H64A,H64B), C65(H65A,H65B)
8.c Aromatic/amide H refined with riding coordinates:
 C9(H9), C10(H10), C11(H11), C12(H12), C13(H13), C9B(H9B), C10B(H10B),
 C11B(H11B), C12B(H12B), C13B(H13B), C29(H29), C30(H30), C31(H31), C32(H32),
 C33(H33), C49(H49), C50(H50), C51(H51), C52(H52), C53(H53), C69(H69), C70(H70),
  C71(H71), C72(H72), C73(H73)
8.d Idealised Me refined as rotating group:
 C18(H18A,H18B,H18C), C19(H19A,H19B,H19C), C20(H20A,H20B,H20C), C18B(H18D,H18E,
 H18F), C19B(H19D,H19E,H19F), C20B(H20D,H20E,H20F), C38(H38A,H38B,H38C),
 C39(H39A,H39B,H39C), C40(H40A,H40B,H40C), C58(H58A,H58B,H58C), C59(H59A,H59B,
 H59C), C60(H60A,H60B,H60C), C78(H78A,H78B,H78C), C79(H79A,H79B,H79C), C80(H80A,
 H80B,H80C)
;
_olex2_submission_special_instructions 'No special instructions were received'
_oxdiff_exptl_absorpt_empirical_details
;
Empirical correction (ABSPACK) includes:
- Absorption correction using spherical harmonics
- Frame scaling
- Detector area scaling
;
_oxdiff_exptl_absorpt_empirical_full_max 1.160
_oxdiff_exptl_absorpt_empirical_full_min 0.892

loop_
_space_group_symop_operation_xyz
'x, y, z'
'x+1/2, -y, z'
'x+1/2, y+1/2, z+1/2'
'x+1, -y+1/2, z+1/2'

loop_
_atom_site_label
_atom_site_type_symbol
_atom_site_fract_x
_atom_site_fract_y
_atom_site_fract_z
_atom_site_U_iso_or_equiv
_atom_site_adp_type
_atom_site_occupancy
_atom_site_site_symmetry_order
_atom_site_calc_flag
_atom_site_refinement_flags_posn
_atom_site_refinement_flags_adp
_atom_site_refinement_flags_occupancy
_atom_site_disorder_assembly
_atom_site_disorder_group
N1 N 0.29223(18) 0.7562(3) 0.46138(14) 0.0258(8) Uani 1 1 d D U . . .
H1 H 0.287(2) 0.844(3) 0.4616(18) 0.033(6) Uiso 1 1 d D . . . .
C2 C 0.3398(2) 0.6991(4) 0.49890(17) 0.0254(9) Uani 1 1 d . U . . .
O3 O 0.38207(15) 0.7544(3) 0.53369(12) 0.0298(7) Uani 1 1 d . U . . .
C4 C 0.3331(2) 0.5566(4) 0.49196(18) 0.0303(10) Uani 1 1 d . U . . .
H4A H 0.375195 0.516747 0.496089 0.036 Uiso 1 1 calc R . . . .
H4B H 0.316192 0.517926 0.516328 0.036 Uiso 1 1 calc R . . . .
C5 C 0.2853(2) 0.5397(4) 0.43876(18) 0.0344(11) Uani 1 1 d . U . . .
H5A H 0.308233 0.525958 0.415227 0.041 Uiso 1 1 calc R . . . .
H5B H 0.256240 0.466207 0.436488 0.041 Uiso 1 1 calc R . . . .
C6 C 0.2477(2) 0.6647(4) 0.42753(16) 0.0274(10) Uani 1 1 d . U . . .
H6 H 0.208437 0.655935 0.436684 0.033 Uiso 1 1 calc R . . . .
C7 C 0.2276(2) 0.7078(4) 0.37408(17) 0.0310(10) Uani 1 1 d D U . . .
H7 H 0.266309 0.717700 0.364227 0.037 Uiso 1 1 calc R . . A .
C8 C 0.1806(7) 0.6143(10) 0.3402(4) 0.026(3) Uani 0.61(4) 1 d D U P B 1
C9 C 0.2002(9) 0.5385(18) 0.3082(7) 0.038(3) Uani 0.61(4) 1 d D U P B 1
H9 H 0.242090 0.549928 0.306835 0.045 Uiso 0.61(4) 1 calc R . P B 1
C10 C 0.1590(9) 0.4460(14) 0.2781(5) 0.040(3) Uani 0.61(4) 1 d D U P B 1
H10 H 0.173709 0.390736 0.258145 0.047 Uiso 0.61(4) 1 calc R . P B 1
C11 C 0.0981(8) 0.4354(12) 0.2776(5) 0.031(3) Uani 0.61(4) 1 d D U P B 1
H11 H 0.068874 0.376304 0.255655 0.038 Uiso 0.61(4) 1 calc R . P B 1
C12 C 0.0783(7) 0.5105(15) 0.3090(5) 0.032(3) Uani 0.61(4) 1 d D U P B 1
H12 H 0.035549 0.501523 0.308875 0.038 Uiso 0.61(4) 1 calc R . P B 1
C13 C 0.1194(7) 0.5980(18) 0.3405(6) 0.025(3) Uani 0.61(4) 1 d D U P B 1
H13 H 0.105397 0.647327 0.362578 0.030 Uiso 0.61(4) 1 calc R . P B 1
C8B C 0.1878(10) 0.6086(15) 0.3367(6) 0.028(4) Uani 0.39(4) 1 d D U P B 2
C9B C 0.2149(14) 0.548(3) 0.3050(11) 0.038(4) Uani 0.39(4) 1 d D U P B 2
H9B H 0.257442 0.568371 0.306853 0.045 Uiso 0.39(4) 1 calc R . P B 2
C10B C 0.1782(13) 0.458(2) 0.2710(8) 0.041(4) Uani 0.39(4) 1 d D U P B 2
H10B H 0.195643 0.417314 0.248944 0.049 Uiso 0.39(4) 1 calc R . P B 2
C11B C 0.1171(14) 0.426(2) 0.2688(9) 0.036(4) Uani 0.39(4) 1 d D U P B 2
H11B H 0.093323 0.362277 0.245713 0.043 Uiso 0.39(4) 1 calc R . P B 2
C12B C 0.0898(10) 0.484(2) 0.2997(10) 0.035(4) Uani 0.39(4) 1 d D U P B 2
H12B H 0.047217 0.462877 0.297621 0.041 Uiso 0.39(4) 1 calc R . P B 2
C13B C 0.1264(11) 0.575(3) 0.3340(12) 0.033(4) Uani 0.39(4) 1 d D U P B 2
H13B H 0.108668 0.614423 0.355938 0.040 Uiso 0.39(4) 1 calc R . P B 2
O14 O 0.19463(16) 0.8294(3) 0.37040(12) 0.0314(7) Uani 1 1 d D U . . .
C15 C 0.1840(2) 0.8964(5) 0.32872(18) 0.0362(11) Uani 1 1 d D U . . .
O16 O 0.20451(17) 0.8627(4) 0.29691(13) 0.0488(10) Uani 1 1 d D U . . .
C17 C 0.1425(6) 1.0169(10) 0.3259(5) 0.041(3) Uani 0.620(15) 1 d D U P C 1
C18 C 0.1165(8) 1.0612(16) 0.2719(4) 0.050(4) Uani 0.620(15) 1 d D U P C 1
H18A H 0.152577 1.082989 0.261321 0.075 Uiso 0.620(15) 1 calc GR . P C 1
H18B H 0.089124 1.136810 0.268839 0.075 Uiso 0.620(15) 1 calc GR . P C 1
H18C H 0.090805 0.992534 0.250633 0.075 Uiso 0.620(15) 1 calc GR . P C 1
C19 C 0.0863(6) 0.9876(9) 0.3434(4) 0.050(3) Uani 0.620(15) 1 d D U P C 1
H19A H 0.060038 1.064755 0.340325 0.075 Uiso 0.620(15) 1 calc GR . P C 1
H19B H 0.103431 0.959906 0.378411 0.075 Uiso 0.620(15) 1 calc GR . P C 1
H19C H 0.059514 0.919373 0.322643 0.075 Uiso 0.620(15) 1 calc GR . P C 1
C20 C 0.1829(7) 1.1245(9) 0.3590(4) 0.058(4) Uani 0.620(15) 1 d D U P C 1
H20A H 0.221663 1.138979 0.350878 0.087 Uiso 0.620(15) 1 calc GR . P C 1
H20B H 0.195635 1.099990 0.394236 0.087 Uiso 0.620(15) 1 calc GR . P C 1
H20C H 0.157158 1.203133 0.352979 0.087 Uiso 0.620(15) 1 calc GR . P C 1
C17B C 0.1535(9) 1.0286(15) 0.3266(8) 0.039(4) Uani 0.380(15) 1 d D U P C 2
C18B C 0.0984(13) 1.047(3) 0.2778(9) 0.071(8) Uani 0.380(15) 1 d D U P C 2
H18D H 0.115514 1.057541 0.250856 0.106 Uiso 0.380(15) 1 calc GR . P C 2
H18E H 0.073908 1.123661 0.279682 0.106 Uiso 0.380(15) 1 calc GR . P C 2
H18F H 0.069962 0.972205 0.270843 0.106 Uiso 0.380(15) 1 calc GR . P C 2
C19B C 0.1249(9) 1.0313(17) 0.3671(6) 0.054(5) Uani 0.380(15) 1 d D U P C 2
H19D H 0.094779 1.103265 0.361305 0.081 Uiso 0.380(15) 1 calc GR . P C 2
H19E H 0.159663 1.041319 0.399767 0.081 Uiso 0.380(15) 1 calc GR . P C 2
H19F H 0.101827 0.951033 0.366556 0.081 Uiso 0.380(15) 1 calc GR . P C 2
C20B C 0.2086(9) 1.1212(18) 0.3378(10) 0.076(6) Uani 0.380(15) 1 d D U P C 2
H20D H 0.223584 1.123616 0.309496 0.114 Uiso 0.380(15) 1 calc GR . P C 2
H20E H 0.244176 1.093797 0.367942 0.114 Uiso 0.380(15) 1 calc GR . P C 2
H20F H 0.194142 1.206715 0.343091 0.114 Uiso 0.380(15) 1 calc GR . P C 2
N21 N 0.38055(18) 1.0247(3) 0.53543(15) 0.0298(9) Uani 1 1 d D U . . .
H21 H 0.380(2) 0.939(3) 0.5378(18) 0.033(6) Uiso 1 1 d D . . . .
C22 C 0.3284(2) 1.0831(4) 0.50333(19) 0.0313(10) Uani 1 1 d . U . . .
O23 O 0.28221(16) 1.0280(3) 0.47196(13) 0.0381(8) Uani 1 1 d . U . . .
C24 C 0.3357(2) 1.2243(4) 0.51185(19) 0.0342(11) Uani 1 1 d . U . . .
H24A H 0.305260 1.256191 0.527382 0.041 Uiso 1 1 calc R . . . .
H24B H 0.327408 1.270245 0.479942 0.041 Uiso 1 1 calc R . . . .
C25 C 0.4059(2) 1.2427(4) 0.54717(18) 0.0276(10) Uani 1 1 d . U . . .
H25A H 0.408651 1.306690 0.573331 0.033 Uiso 1 1 calc R . . . .
H25B H 0.433294 1.271225 0.528485 0.033 Uiso 1 1 calc R . . . .
C26 C 0.4269(2) 1.1105(4) 0.57028(18) 0.0293(10) Uani 1 1 d . U . . .
H26 H 0.422641 1.105743 0.603808 0.035 Uiso 1 1 calc R . . . .
C27 C 0.4952(2) 1.0773(4) 0.57493(17) 0.0267(10) Uani 1 1 d . U . . .
H27 H 0.498539 1.079804 0.541092 0.032 Uiso 1 1 calc R . . . .
C28 C 0.5447(2) 1.1662(4) 0.60957(17) 0.0278(10) Uani 1 1 d . U . . .
C29 C 0.5715(2) 1.2625(4) 0.59049(19) 0.0293(10) Uani 1 1 d . U . . .
H29 H 0.559644 1.271997 0.555357 0.035 Uiso 1 1 calc R . . . .
C30 C 0.6158(2) 1.3450(4) 0.62271(18) 0.0296(10) Uani 1 1 d . U . . .
H30 H 0.634256 1.410913 0.609352 0.036 Uiso 1 1 calc R . . . .
C31 C 0.6338(2) 1.3337(4) 0.67398(19) 0.0337(11) Uani 1 1 d . U . . .
H31 H 0.664425 1.390908 0.695734 0.040 Uiso 1 1 calc R . . . .
C32 C 0.6064(2) 1.2380(5) 0.6930(2) 0.0378(12) Uani 1 1 d . U . . .
H32 H 0.618083 1.229429 0.728161 0.045 Uiso 1 1 calc R . . . .
C33 C 0.5622(2) 1.1545(5) 0.66115(18) 0.0350(11) Uani 1 1 d . U . . .
H33 H 0.543669 1.088805 0.674548 0.042 Uiso 1 1 calc R . . . .
O34 O 0.50664(14) 0.9472(3) 0.59436(11) 0.0251(7) Uani 1 1 d . U . . .
C35 C 0.5506(2) 0.8787(4) 0.58383(19) 0.0331(11) Uani 1 1 d . U . . .
O36 O 0.5784(2) 0.9178(3) 0.55790(16) 0.0556(12) Uani 1 1 d . U . . .
C37 C 0.5638(2) 0.7485(4) 0.60892(18) 0.0296(11) Uani 1 1 d . U . . .
C38 C 0.5277(3) 0.7281(5) 0.6446(2) 0.0539(17) Uani 1 1 d . U . . .
H38A H 0.542833 0.648951 0.663551 0.081 Uiso 1 1 calc GR . . . .
H38B H 0.481246 0.721599 0.625388 0.081 Uiso 1 1 calc GR . . . .
H38C H 0.535870 0.800539 0.667732 0.081 Uiso 1 1 calc GR . . . .
C39 C 0.5397(3) 0.6490(4) 0.56684(19) 0.0391(12) Uani 1 1 d . U . . .
H39A H 0.564818 0.656468 0.544949 0.059 Uiso 1 1 calc GR . . . .
H39B H 0.493924 0.664220 0.547365 0.059 Uiso 1 1 calc GR . . . .
H39C H 0.545156 0.562970 0.581342 0.059 Uiso 1 1 calc GR . . . .
C40 C 0.6363(3) 0.7351(6) 0.6359(2) 0.0563(16) Uani 1 1 d . U . . .
H40A H 0.652145 0.805966 0.659538 0.085 Uiso 1 1 calc GR . . . .
H40B H 0.657782 0.737151 0.611403 0.085 Uiso 1 1 calc GR . . . .
H40C H 0.645670 0.653709 0.654014 0.085 Uiso 1 1 calc GR . . . .
N41 N 0.61337(18) 0.5604(3) 0.46276(14) 0.0266(8) Uani 1 1 d D U . . .
H41 H 0.609(2) 0.476(3) 0.4636(19) 0.033(6) Uiso 1 1 d D . . . .
C42 C 0.6649(2) 0.6201(4) 0.49471(16) 0.0246(9) Uani 1 1 d . U . . .
O43 O 0.71285(15) 0.5683(3) 0.52590(12) 0.0322(8) Uani 1 1 d . U . . .
C44 C 0.6562(2) 0.7624(4) 0.48617(18) 0.0279(10) Uani 1 1 d . U . . .
H44A H 0.684829 0.795574 0.469264 0.033 Uiso 1 1 calc R . . . .
H44B H 0.665599 0.808539 0.518180 0.033 Uiso 1 1 calc R . . . .
C45 C 0.5849(2) 0.7768(4) 0.45268(17) 0.0275(10) Uani 1 1 d . U . . .
H45A H 0.558413 0.800931 0.472687 0.033 Uiso 1 1 calc R . . . .
H45B H 0.579592 0.842793 0.426717 0.033 Uiso 1 1 calc R . . . .
C46 C 0.5653(2) 0.6441(4) 0.42881(17) 0.0251(9) Uani 1 1 d . U . . .
H46 H 0.569625 0.642453 0.395280 0.030 Uiso 1 1 calc R . . . .
C47 C 0.4974(2) 0.6062(4) 0.42332(17) 0.0268(10) Uani 1 1 d . U . . .
H47 H 0.493594 0.604627 0.457021 0.032 Uiso 1 1 calc R . . . .
C48 C 0.4472(2) 0.6944(4) 0.38949(17) 0.0272(10) Uani 1 1 d . U . . .
C49 C 0.4324(3) 0.6904(5) 0.33842(19) 0.0400(12) Uani 1 1 d . U . . .
H49 H 0.453049 0.629338 0.324718 0.048 Uiso 1 1 calc R . . . .
C50 C 0.3876(3) 0.7745(5) 0.3068(2) 0.0483(14) Uani 1 1 d . U . . .
H50 H 0.377742 0.770965 0.271703 0.058 Uiso 1 1 calc R . . . .
C51 C 0.3580(2) 0.8618(5) 0.3264(2) 0.0422(13) Uani 1 1 d . U . . .
H51 H 0.327887 0.920211 0.304880 0.051 Uiso 1 1 calc R . . . .
C52 C 0.3713(2) 0.8665(4) 0.3773(2) 0.0343(12) Uani 1 1 d . U . . .
H52 H 0.350059 0.927195 0.390668 0.041 Uiso 1 1 calc R . . . .
C53 C 0.4159(2) 0.7823(4) 0.40862(19) 0.0303(10) Uani 1 1 d . U . . .
H53 H 0.424926 0.785153 0.443622 0.036 Uiso 1 1 calc R . . . .
O54 O 0.48739(14) 0.4778(3) 0.40228(11) 0.0256(7) Uani 1 1 d . U . . .
C55 C 0.4587(2) 0.3919(4) 0.4220(2) 0.0341(11) Uani 1 1 d . U . . .
O56 O 0.4462(2) 0.4129(3) 0.45884(17) 0.0685(14) Uani 1 1 d . U . . .
C57 C 0.4424(2) 0.2670(4) 0.39285(18) 0.0318(11) Uani 1 1 d . U . . .
C58 C 0.3703(3) 0.2719(6) 0.3618(3) 0.0572(16) Uani 1 1 d . U . . .
H58A H 0.345880 0.284803 0.383879 0.086 Uiso 1 1 calc GR . . . .
H58B H 0.356966 0.191213 0.343513 0.086 Uiso 1 1 calc GR . . . .
H58C H 0.361635 0.342882 0.337883 0.086 Uiso 1 1 calc GR . . . .
C59 C 0.4577(3) 0.1577(5) 0.4307(2) 0.0454(14) Uani 1 1 d . U . . .
H59A H 0.503038 0.163209 0.453082 0.068 Uiso 1 1 calc GR . . . .
H59B H 0.450157 0.075629 0.413011 0.068 Uiso 1 1 calc GR . . . .
H59C H 0.429690 0.164149 0.450398 0.068 Uiso 1 1 calc GR . . . .
C60 C 0.4809(3) 0.2477(5) 0.3591(2) 0.0455(14) Uani 1 1 d . U . . .
H60A H 0.472951 0.319350 0.335594 0.068 Uiso 1 1 calc GR . . . .
H60B H 0.467580 0.167576 0.340433 0.068 Uiso 1 1 calc GR . . . .
H60C H 0.527106 0.243626 0.379466 0.068 Uiso 1 1 calc GR . . . .
N61 N 0.70461(18) 0.2935(3) 0.53882(14) 0.0229(8) Uani 1 1 d D U . . .
H61 H 0.711(2) 0.379(3) 0.5374(18) 0.033(6) Uiso 1 1 d D . . . .
C62 C 0.6562(2) 0.2362(4) 0.50241(16) 0.0231(9) Uani 1 1 d . U . . .
O63 O 0.61388(15) 0.2913(3) 0.46802(11) 0.0299(7) Uani 1 1 d . U . . .
C64 C 0.6626(2) 0.0937(4) 0.50994(17) 0.0271(10) Uani 1 1 d . U . . .
H64A H 0.678572 0.053490 0.485298 0.033 Uiso 1 1 calc R . . . .
H64B H 0.620713 0.054540 0.506828 0.033 Uiso 1 1 calc R . . . .
C65 C 0.7118(2) 0.0790(4) 0.56302(17) 0.0273(10) Uani 1 1 d . U . . .
H65A H 0.689780 0.065883 0.587165 0.033 Uiso 1 1 calc R . . . .
H65B H 0.740908 0.005546 0.565186 0.033 Uiso 1 1 calc R . . . .
C66 C 0.7497(2) 0.2054(4) 0.57346(17) 0.0266(9) Uani 1 1 d . U . . .
H66 H 0.788669 0.195832 0.563943 0.032 Uiso 1 1 calc R . . . .
C67 C 0.7709(2) 0.2479(4) 0.62716(16) 0.0271(10) Uani 1 1 d . U . . .
H67 H 0.732043 0.265242 0.636053 0.032 Uiso 1 1 calc R . . . .
C68 C 0.8129(2) 0.1500(4) 0.66246(16) 0.0272(10) Uani 1 1 d . U . . .
C69 C 0.8752(2) 0.1262(5) 0.66369(19) 0.0380(12) Uani 1 1 d . U . . .
H69 H 0.891794 0.172316 0.642384 0.046 Uiso 1 1 calc R . . . .
C70 C 0.9128(3) 0.0350(5) 0.6961(2) 0.0507(15) Uani 1 1 d . U . . .
H70 H 0.955626 0.019544 0.697469 0.061 Uiso 1 1 calc R . . . .
C71 C 0.8884(4) -0.0335(5) 0.7263(2) 0.0567(18) Uani 1 1 d . U . . .
H71 H 0.914354 -0.096624 0.748358 0.068 Uiso 1 1 calc R . . . .
C72 C 0.8274(3) -0.0112(5) 0.7247(2) 0.0529(15) Uani 1 1 d . U . . .
H72 H 0.810740 -0.059339 0.745453 0.064 Uiso 1 1 calc R . . . .
C73 C 0.7897(3) 0.0804(5) 0.69340(19) 0.0388(12) Uani 1 1 d . U . . .
H73 H 0.747310 0.096041 0.692968 0.047 Uiso 1 1 calc R . . . .
O74 O 0.80691(15) 0.3661(3) 0.63027(12) 0.0285(7) Uani 1 1 d . U . . .
C75 C 0.8155(2) 0.4395(4) 0.67073(18) 0.0323(11) Uani 1 1 d . U . . .
O76 O 0.78984(17) 0.4178(4) 0.70012(14) 0.0470(10) Uani 1 1 d . U . . .
C77 C 0.8605(2) 0.5515(4) 0.67426(19) 0.0358(12) Uani 1 1 d . U . . .
C78 C 0.8219(3) 0.6585(5) 0.64023(19) 0.0407(12) Uani 1 1 d . U . . .
H78A H 0.802421 0.626354 0.605919 0.061 Uiso 1 1 calc GR . . . .
H78B H 0.850746 0.730167 0.641039 0.061 Uiso 1 1 calc GR . . . .
H78C H 0.787737 0.687518 0.651896 0.061 Uiso 1 1 calc GR . . . .
C79 C 0.8882(3) 0.5969(5) 0.7283(2) 0.0497(15) Uani 1 1 d . U . . .
H79A H 0.852997 0.627042 0.738531 0.075 Uiso 1 1 calc GR . . . .
H79B H 0.918714 0.666941 0.731228 0.075 Uiso 1 1 calc GR . . . .
H79C H 0.910668 0.525794 0.749846 0.075 Uiso 1 1 calc GR . . . .
C80 C 0.9169(3) 0.5114(5) 0.6577(2) 0.0500(15) Uani 1 1 d . U . . .
H80A H 0.940492 0.440052 0.678543 0.075 Uiso 1 1 calc GR . . . .
H80B H 0.946231 0.583973 0.661524 0.075 Uiso 1 1 calc GR . . . .
H80C H 0.899624 0.484548 0.622605 0.075 Uiso 1 1 calc GR . . . .

loop_
_atom_site_aniso_label
_atom_site_aniso_U_11
_atom_site_aniso_U_22
_atom_site_aniso_U_33
_atom_site_aniso_U_23
_atom_site_aniso_U_13
_atom_site_aniso_U_12
N1 0.0255(19) 0.027(2) 0.023(2) -0.0036(15) 0.0072(17) 0.0009(17)
C2 0.026(2) 0.027(2) 0.024(2) 0.0011(18) 0.010(2) 0.001(2)
O3 0.0291(17) 0.0271(16) 0.0245(18) -0.0017(13) -0.0006(15) -0.0019(14)
C4 0.033(2) 0.031(2) 0.027(2) -0.0023(19) 0.010(2) 0.000(2)
C5 0.041(3) 0.032(3) 0.028(3) -0.0041(19) 0.009(2) -0.004(2)
C6 0.027(2) 0.031(2) 0.021(2) -0.0023(18) 0.005(2) -0.002(2)
C7 0.029(2) 0.039(3) 0.025(3) -0.0020(19) 0.009(2) -0.004(2)
C8 0.031(5) 0.023(4) 0.022(5) 0.002(4) 0.007(4) 0.002(4)
C9 0.031(7) 0.053(6) 0.031(5) -0.006(4) 0.015(5) -0.007(5)
C10 0.045(8) 0.049(5) 0.026(5) -0.014(4) 0.014(5) 0.002(5)
C11 0.033(6) 0.032(5) 0.025(5) -0.003(4) 0.006(4) 0.001(5)
C12 0.039(6) 0.029(6) 0.029(5) -0.004(4) 0.014(4) -0.003(4)
C13 0.024(4) 0.030(6) 0.021(5) -0.005(4) 0.008(3) 0.005(5)
C8B 0.026(6) 0.035(8) 0.016(7) -0.001(5) 0.000(5) 0.004(5)
C9B 0.037(9) 0.056(8) 0.023(6) -0.015(6) 0.015(6) -0.012(7)
C10B 0.043(10) 0.060(8) 0.022(7) -0.012(6) 0.015(6) -0.006(7)
C11B 0.039(9) 0.037(6) 0.027(7) -0.008(5) 0.006(6) -0.001(7)
C12B 0.024(7) 0.044(9) 0.031(8) -0.003(6) 0.004(5) 0.005(6)
C13B 0.026(6) 0.040(9) 0.031(8) -0.015(6) 0.007(5) 0.017(6)
O14 0.0379(18) 0.0288(17) 0.0250(18) -0.0033(13) 0.0084(15) -0.0010(15)
C15 0.035(3) 0.047(3) 0.024(3) -0.003(2) 0.007(2) -0.015(2)
O16 0.0377(19) 0.079(3) 0.028(2) 0.0121(18) 0.0098(17) 0.0032(19)
C17 0.063(6) 0.029(5) 0.023(5) 0.003(4) 0.004(5) -0.007(5)
C18 0.073(10) 0.040(6) 0.030(5) -0.002(4) 0.010(5) 0.016(6)
C19 0.065(7) 0.033(5) 0.050(7) -0.003(4) 0.018(6) 0.013(5)
C20 0.088(9) 0.040(5) 0.034(6) 0.002(4) 0.006(5) -0.016(5)
C17B 0.051(7) 0.032(8) 0.031(7) 0.003(7) 0.011(6) 0.006(6)
C18B 0.055(12) 0.093(16) 0.052(10) 0.012(11) 0.004(9) 0.028(11)
C19B 0.054(10) 0.060(10) 0.048(8) -0.020(7) 0.018(7) 0.004(9)
C20B 0.070(11) 0.053(10) 0.093(15) 0.019(10) 0.017(10) -0.022(9)
N21 0.0252(19) 0.0209(19) 0.035(2) -0.0004(17) 0.0010(18) -0.0011(17)
C22 0.024(2) 0.033(3) 0.035(3) 0.001(2) 0.007(2) 0.001(2)
O23 0.0287(17) 0.0327(18) 0.039(2) -0.0040(15) -0.0044(16) 0.0032(15)
C24 0.028(2) 0.030(3) 0.038(3) 0.003(2) 0.003(2) 0.008(2)
C25 0.024(2) 0.025(2) 0.030(3) -0.0011(18) 0.005(2) 0.0014(19)
C26 0.027(2) 0.030(2) 0.030(3) -0.0015(19) 0.010(2) -0.003(2)
C27 0.028(2) 0.023(2) 0.026(3) 0.0044(17) 0.006(2) 0.0009(19)
C28 0.024(2) 0.028(2) 0.028(3) 0.0005(18) 0.005(2) 0.004(2)
C29 0.027(2) 0.027(2) 0.034(3) 0.0038(19) 0.011(2) 0.0062(19)
C30 0.028(2) 0.024(2) 0.038(3) -0.0003(19) 0.013(2) 0.004(2)
C31 0.026(2) 0.035(3) 0.034(3) -0.005(2) 0.003(2) 0.001(2)
C32 0.037(3) 0.046(3) 0.025(3) -0.002(2) 0.004(2) -0.003(2)
C33 0.032(3) 0.042(3) 0.027(3) 0.006(2) 0.006(2) -0.008(2)
O34 0.0271(16) 0.0232(15) 0.0239(17) 0.0026(12) 0.0077(14) 0.0012(13)
C35 0.037(3) 0.029(2) 0.036(3) -0.008(2) 0.017(2) -0.006(2)
O36 0.080(3) 0.034(2) 0.080(3) 0.0107(18) 0.062(3) 0.0108(19)
C37 0.034(3) 0.023(2) 0.034(3) 0.0001(18) 0.013(2) 0.002(2)
C38 0.080(5) 0.039(3) 0.052(4) 0.013(3) 0.037(4) 0.014(3)
C39 0.045(3) 0.026(2) 0.039(3) -0.001(2) 0.006(3) 0.001(2)
C40 0.045(3) 0.063(4) 0.048(4) 0.001(3) 0.001(3) -0.007(3)
N41 0.0255(19) 0.0183(18) 0.029(2) 0.0032(15) 0.0021(17) -0.0015(16)
C42 0.025(2) 0.023(2) 0.023(2) -0.0003(18) 0.0056(19) -0.001(2)
O43 0.0252(16) 0.0262(16) 0.037(2) 0.0054(14) 0.0015(15) 0.0048(14)
C44 0.026(2) 0.024(2) 0.030(3) 0.0025(18) 0.006(2) -0.0051(19)
C45 0.029(2) 0.020(2) 0.027(3) 0.0028(17) 0.003(2) -0.0044(19)
C46 0.023(2) 0.021(2) 0.025(2) 0.0012(17) 0.0019(19) -0.0010(18)
C47 0.032(2) 0.024(2) 0.022(2) -0.0006(17) 0.006(2) -0.0013(19)
C48 0.025(2) 0.023(2) 0.026(3) 0.0016(17) 0.000(2) -0.0060(19)
C49 0.045(3) 0.035(3) 0.032(3) -0.001(2) 0.004(2) 0.004(2)
C50 0.049(3) 0.045(3) 0.035(3) 0.010(2) -0.004(3) 0.008(3)
C51 0.028(3) 0.035(3) 0.055(4) 0.014(2) 0.004(3) -0.001(2)
C52 0.020(2) 0.026(2) 0.056(4) 0.006(2) 0.012(2) -0.002(2)
C53 0.025(2) 0.028(2) 0.036(3) 0.0011(19) 0.007(2) -0.007(2)
O54 0.0340(17) 0.0168(14) 0.0227(17) 0.0008(11) 0.0066(14) -0.0050(13)
C55 0.038(3) 0.030(3) 0.036(3) 0.002(2) 0.015(2) -0.006(2)
O56 0.124(4) 0.041(2) 0.075(3) -0.0168(19) 0.079(3) -0.024(2)
C57 0.041(3) 0.021(2) 0.028(3) -0.0041(18) 0.007(2) -0.007(2)
C58 0.045(3) 0.052(4) 0.060(4) -0.001(3) 0.001(3) -0.003(3)
C59 0.058(4) 0.033(3) 0.039(3) -0.002(2) 0.011(3) -0.012(3)
C60 0.063(4) 0.040(3) 0.030(3) -0.014(2) 0.012(3) -0.011(3)
N61 0.0264(19) 0.0171(17) 0.022(2) 0.0032(14) 0.0045(16) 0.0002(16)
C62 0.027(2) 0.022(2) 0.021(2) 0.0025(17) 0.010(2) 0.0005(19)
O63 0.0336(18) 0.0240(16) 0.0241(18) 0.0011(13) 0.0010(15) -0.0003(14)
C64 0.033(2) 0.018(2) 0.026(2) 0.0011(17) 0.007(2) 0.001(2)
C65 0.033(2) 0.021(2) 0.023(2) 0.0027(17) 0.005(2) -0.0007(19)
C66 0.027(2) 0.023(2) 0.028(2) 0.0018(18) 0.007(2) 0.0036(19)
C67 0.034(3) 0.027(2) 0.021(2) 0.0002(17) 0.010(2) -0.005(2)
C68 0.029(2) 0.027(2) 0.020(2) -0.0029(17) 0.0022(19) 0.000(2)
C69 0.033(3) 0.039(3) 0.036(3) -0.005(2) 0.004(2) 0.002(2)
C70 0.037(3) 0.047(3) 0.048(4) -0.010(3) -0.010(3) 0.016(3)
C71 0.081(5) 0.028(3) 0.032(3) -0.001(2) -0.015(3) 0.020(3)
C72 0.078(4) 0.040(3) 0.035(3) 0.012(2) 0.013(3) -0.001(3)
C73 0.042(3) 0.040(3) 0.031(3) 0.009(2) 0.010(2) 0.003(2)
O74 0.0345(17) 0.0208(15) 0.0276(18) -0.0014(12) 0.0080(14) -0.0021(14)
C75 0.035(3) 0.030(3) 0.022(2) -0.0008(19) -0.001(2) 0.005(2)
O76 0.046(2) 0.063(3) 0.035(2) -0.0130(17) 0.0181(18) -0.0121(19)
C77 0.043(3) 0.023(2) 0.035(3) -0.0011(19) 0.006(2) -0.002(2)
C78 0.044(3) 0.037(3) 0.032(3) 0.006(2) 0.003(2) 0.003(2)
C79 0.069(4) 0.039(3) 0.024(3) -0.003(2) -0.003(3) -0.016(3)
C80 0.036(3) 0.044(3) 0.068(4) -0.003(3) 0.015(3) -0.005(3)

loop_
_atom_type_symbol
_atom_type_description
_atom_type_scat_dispersion_real
_atom_type_scat_dispersion_imag
_atom_type_scat_source
C C 0.0033 0.0016 'International Tables Vol C Tables 4.2.6.8 and 6.1.1.4'
H H 0.0000 0.0000 'International Tables Vol C Tables 4.2.6.8 and 6.1.1.4'
N N 0.0061 0.0033 'International Tables Vol C Tables 4.2.6.8 and 6.1.1.4'
O O 0.0106 0.0060 'International Tables Vol C Tables 4.2.6.8 and 6.1.1.4'

loop_
_exptl_crystal_face_index_h
_exptl_crystal_face_index_k
_exptl_crystal_face_index_l
_exptl_crystal_face_perp_dist
-1 0 1 0.0684
1 0 -1 0.0524
0 0 1 0.0911
0 0 -1 0.0911
1 1 0 0.2061
0 1 0 0.2297
0 -1 0 0.2297
-3 -5 -4 0.2207
-5 3 2 0.2134
5 -3 0 0.1963
1 0 0 0.1196
-1 0 0 0.1196

loop_
_geom_angle_atom_site_label_1
_geom_angle_atom_site_label_2
_geom_angle_atom_site_label_3
_geom_angle
C2 N1 H1 120(3)
C2 N1 C6 112.8(4)
C6 N1 H1 127(3)
N1 C2 C4 108.8(4)
O3 C2 N1 125.8(4)
O3 C2 C4 125.5(4)
C2 C4 H4A 110.9
C2 C4 H4B 110.9
H4A C4 H4B 108.9
C5 C4 C2 104.4(4)
C5 C4 H4A 110.9
C5 C4 H4B 110.9
C4 C5 H5A 110.9
C4 C5 H5B 110.9
H5A C5 H5B 109.0
C6 C5 C4 104.0(4)
C6 C5 H5A 110.9
C6 C5 H5B 110.9
N1 C6 C5 103.5(4)
N1 C6 H6 109.2
N1 C6 C7 111.2(4)
C5 C6 H6 109.2
C7 C6 C5 114.3(4)
C7 C6 H6 109.2
C6 C7 H7 110.5
C8 C7 C6 110.3(5)
C8 C7 H7 110.5
C8B C7 C6 113.4(7)
O14 C7 C6 107.0(4)
O14 C7 H7 110.5
O14 C7 C8 108.0(6)
O14 C7 C8B 113.3(8)
C9 C8 C7 119.1(11)
C13 C8 C7 122.2(11)
C13 C8 C9 118.6(9)
C8 C9 H9 119.7
C10 C9 C8 120.6(10)
C10 C9 H9 119.7
C9 C10 H10 120.2
C9 C10 C11 119.6(10)
C11 C10 H10 120.2
C10 C11 H11 120.0
C12 C11 C10 119.9(10)
C12 C11 H11 120.0
C11 C12 H12 119.5
C11 C12 C13 121.0(10)
C13 C12 H12 119.5
C8 C13 H13 120.0
C12 C13 C8 120.1(10)
C12 C13 H13 120.0
C9B C8B C7 119.1(16)
C13B C8B C7 121.5(17)
C13B C8B C9B 119.3(14)
C8B C9B H9B 120.6
C8B C9B C10B 118.7(16)
C10B C9B H9B 120.6
C9B C10B H10B 119.5
C11B C10B C9B 121.0(16)
C11B C10B H10B 119.5
C10B C11B H11B 119.5
C12B C11B C10B 121.1(15)
C12B C11B H11B 119.5
C11B C12B H12B 120.9
C11B C12B C13B 118.2(15)
C13B C12B H12B 120.9
C8B C13B C12B 121.7(15)
C8B C13B H13B 119.2
C12B C13B H13B 119.2
C15 O14 C7 116.6(4)
O14 C15 C17 112.6(6)
O14 C15 C17B 116.3(8)
O16 C15 O14 122.1(5)
O16 C15 C17 125.3(6)
O16 C15 C17B 121.0(9)
C15 C17 C19 111.1(8)
C15 C17 C20 111.2(9)
C18 C17 C15 107.6(10)
C18 C17 C19 109.8(11)
C18 C17 C20 109.3(10)
C20 C17 C19 107.8(10)
C17 C18 H18A 109.5
C17 C18 H18B 109.5
C17 C18 H18C 109.5
H18A C18 H18B 109.5
H18A C18 H18C 109.5
H18B C18 H18C 109.5
C17 C19 H19A 109.5
C17 C19 H19B 109.5
C17 C19 H19C 109.5
H19A C19 H19B 109.5
H19A C19 H19C 109.5
H19B C19 H19C 109.5
C17 C20 H20A 109.5
C17 C20 H20B 109.5
C17 C20 H20C 109.5
H20A C20 H20B 109.5
H20A C20 H20C 109.5
H20B C20 H20C 109.5
C15 C17B C19B 106.8(13)
C15 C17B C20B 105.0(14)
C18B C17B C15 110.6(18)
C18B C17B C19B 106.8(17)
C18B C17B C20B 116.2(19)
C20B C17B C19B 111.1(16)
C17B C18B H18D 109.5
C17B C18B H18E 109.5
C17B C18B H18F 109.5
H18D C18B H18E 109.5
H18D C18B H18F 109.5
H18E C18B H18F 109.5
C17B C19B H19D 109.5
C17B C19B H19E 109.5
C17B C19B H19F 109.5
H19D C19B H19E 109.5
H19D C19B H19F 109.5
H19E C19B H19F 109.5
C17B C20B H20D 109.5
C17B C20B H20E 109.5
C17B C20B H20F 109.5
H20D C20B H20E 109.5
H20D C20B H20F 109.5
H20E C20B H20F 109.5
C22 N21 H21 119(3)
C22 N21 C26 114.3(4)
C26 N21 H21 126(3)
N21 C22 C24 108.8(4)
O23 C22 N21 124.9(4)
O23 C22 C24 126.3(4)
C22 C24 H24A 110.8
C22 C24 H24B 110.8
C22 C24 C25 104.8(4)
H24A C24 H24B 108.9
C25 C24 H24A 110.8
C25 C24 H24B 110.8
C24 C25 H25A 110.8
C24 C25 H25B 110.8
C24 C25 C26 104.5(4)
H25A C25 H25B 108.9
C26 C25 H25A 110.8
C26 C25 H25B 110.8
N21 C26 C25 103.3(4)
N21 C26 H26 110.0
N21 C26 C27 110.8(4)
C25 C26 H26 110.0
C25 C26 C27 112.6(4)
C27 C26 H26 110.0
C26 C27 H27 109.4
C28 C27 C26 112.7(4)
C28 C27 H27 109.4
O34 C27 C26 106.2(3)
O34 C27 H27 109.4
O34 C27 C28 109.8(4)
C29 C28 C27 120.3(4)
C29 C28 C33 119.3(4)
C33 C28 C27 120.3(4)
C28 C29 H29 120.2
C30 C29 C28 119.7(5)
C30 C29 H29 120.2
C29 C30 H30 119.3
C29 C30 C31 121.4(5)
C31 C30 H30 119.3
C30 C31 H31 120.6
C30 C31 C32 118.9(5)
C32 C31 H31 120.6
C31 C32 H32 119.9
C33 C32 C31 120.3(5)
C33 C32 H32 119.9
C28 C33 H33 119.8
C32 C33 C28 120.4(4)
C32 C33 H33 119.8
C35 O34 C27 117.2(3)
O34 C35 C37 114.0(4)
O36 C35 O34 122.8(4)
O36 C35 C37 123.1(4)
C35 C37 C39 106.4(4)
C38 C37 C35 112.7(4)
C38 C37 C39 108.4(4)
C40 C37 C35 108.1(4)
C40 C37 C38 111.2(5)
C40 C37 C39 110.0(4)
C37 C38 H38A 109.5
C37 C38 H38B 109.5
C37 C38 H38C 109.5
H38A C38 H38B 109.5
H38A C38 H38C 109.5
H38B C38 H38C 109.5
C37 C39 H39A 109.5
C37 C39 H39B 109.5
C37 C39 H39C 109.5
H39A C39 H39B 109.5
H39A C39 H39C 109.5
H39B C39 H39C 109.5
C37 C40 H40A 109.5
C37 C40 H40B 109.5
C37 C40 H40C 109.5
H40A C40 H40B 109.5
H40A C40 H40C 109.5
H40B C40 H40C 109.5
C42 N41 H41 122(3)
C42 N41 C46 114.8(4)
C46 N41 H41 123(3)
N41 C42 C44 108.8(4)
O43 C42 N41 126.2(4)
O43 C42 C44 125.0(4)
C42 C44 H44A 111.0
C42 C44 H44B 111.0
C42 C44 C45 103.9(3)
H44A C44 H44B 109.0
C45 C44 H44A 111.0
C45 C44 H44B 111.0
C44 C45 H45A 110.8
C44 C45 H45B 110.8
H45A C45 H45B 108.9
C46 C45 C44 104.6(3)
C46 C45 H45A 110.8
C46 C45 H45B 110.8
N41 C46 C45 102.9(4)
N41 C46 H46 109.5
N41 C46 C47 112.1(4)
C45 C46 H46 109.5
C47 C46 C45 113.2(4)
C47 C46 H46 109.5
C46 C47 H47 109.4
C48 C47 C46 112.7(4)
C48 C47 H47 109.4
O54 C47 C46 106.4(3)
O54 C47 H47 109.4
O54 C47 C48 109.4(4)
C49 C48 C47 120.3(4)
C49 C48 C53 118.7(4)
C53 C48 C47 121.0(4)
C48 C49 H49 119.5
C48 C49 C50 120.9(5)
C50 C49 H49 119.5
C49 C50 H50 120.2
C49 C50 C51 119.5(5)
C51 C50 H50 120.2
C50 C51 H51 119.7
C52 C51 C50 120.7(5)
C52 C51 H51 119.7
C51 C52 H52 120.2
C51 C52 C53 119.6(5)
C53 C52 H52 120.2
C48 C53 C52 120.6(5)
C48 C53 H53 119.7
C52 C53 H53 119.7
C55 O54 C47 117.9(4)
O54 C55 C57 113.5(4)
O56 C55 O54 122.9(4)
O56 C55 C57 123.6(4)
C55 C57 C58 106.5(4)
C55 C57 C59 107.7(4)
C55 C57 C60 112.8(4)
C58 C57 C59 111.0(5)
C58 C57 C60 110.1(5)
C60 C57 C59 108.8(4)
C57 C58 H58A 109.5
C57 C58 H58B 109.5
C57 C58 H58C 109.5
H58A C58 H58B 109.5
H58A C58 H58C 109.5
H58B C58 H58C 109.5
C57 C59 H59A 109.5
C57 C59 H59B 109.5
C57 C59 H59C 109.5
H59A C59 H59B 109.5
H59A C59 H59C 109.5
H59B C59 H59C 109.5
C57 C60 H60A 109.5
C57 C60 H60B 109.5
C57 C60 H60C 109.5
H60A C60 H60B 109.5
H60A C60 H60C 109.5
H60B C60 H60C 109.5
C62 N61 H61 120(3)
C62 N61 C66 114.2(3)
C66 N61 H61 125(3)
N61 C62 C64 108.8(4)
O63 C62 N61 125.5(4)
O63 C62 C64 125.7(4)
C62 C64 H64A 111.0
C62 C64 H64B 111.0
C62 C64 C65 103.9(3)
H64A C64 H64B 109.0
C65 C64 H64A 111.0
C65 C64 H64B 111.0
C64 C65 H65A 110.8
C64 C65 H65B 110.8
H65A C65 H65B 108.9
C66 C65 C64 104.6(3)
C66 C65 H65A 110.8
C66 C65 H65B 110.8
N61 C66 C65 102.6(4)
N61 C66 H66 109.0
N61 C66 C67 113.3(3)
C65 C66 H66 109.0
C65 C66 C67 113.6(4)
C67 C66 H66 109.0
C66 C67 H67 109.5
C68 C67 C66 112.2(4)
C68 C67 H67 109.5
O74 C67 C66 105.9(3)
O74 C67 H67 109.5
O74 C67 C68 110.1(4)
C69 C68 C67 120.5(4)
C69 C68 C73 119.0(4)
C73 C68 C67 120.5(4)
C68 C69 H69 120.2
C68 C69 C70 119.6(5)
C70 C69 H69 120.2
C69 C70 H70 119.9
C69 C70 C71 120.3(6)
C71 C70 H70 119.9
C70 C71 H71 119.9
C72 C71 C70 120.1(5)
C72 C71 H71 119.9
C71 C72 H72 119.7
C71 C72 C73 120.5(6)
C73 C72 H72 119.7
C68 C73 H73 119.8
C72 C73 C68 120.5(5)
C72 C73 H73 119.8
C75 O74 C67 116.2(4)
O74 C75 C77 112.5(4)
O76 C75 O74 122.9(4)
O76 C75 C77 124.6(4)
C75 C77 C78 108.5(4)
C75 C77 C79 108.8(4)
C75 C77 C80 110.8(4)
C78 C77 C79 110.5(4)
C78 C77 C80 109.4(4)
C80 C77 C79 108.8(5)
C77 C78 H78A 109.5
C77 C78 H78B 109.5
C77 C78 H78C 109.5
H78A C78 H78B 109.5
H78A C78 H78C 109.5
H78B C78 H78C 109.5
C77 C79 H79A 109.5
C77 C79 H79B 109.5
C77 C79 H79C 109.5
H79A C79 H79B 109.5
H79A C79 H79C 109.5
H79B C79 H79C 109.5
C77 C80 H80A 109.5
C77 C80 H80B 109.5
C77 C80 H80C 109.5
H80A C80 H80B 109.5
H80A C80 H80C 109.5
H80B C80 H80C 109.5

loop_
_geom_bond_atom_site_label_1
_geom_bond_atom_site_label_2
_geom_bond_distance
N1 H1 0.92(3)
N1 C2 1.345(6)
N1 C6 1.463(6)
C2 O3 1.238(5)
C2 C4 1.502(6)
C4 H4A 0.9900
C4 H4B 0.9900
C4 C5 1.521(6)
C5 H5A 0.9900
C5 H5B 0.9900
C5 C6 1.521(7)
C6 H6 1.0000
C6 C7 1.503(6)
C7 H7 1.0000
C7 C8 1.502(11)
C7 C8B 1.524(16)
C7 O14 1.452(6)
C8 C9 1.395(12)
C8 C13 1.372(12)
C9 H9 0.9500
C9 C10 1.394(13)
C10 H10 0.9500
C10 C11 1.351(13)
C11 H11 0.9500
C11 C12 1.380(12)
C12 H12 0.9500
C12 C13 1.375(12)
C13 H13 0.9500
C8B C9B 1.407(17)
C8B C13B 1.381(17)
C9B H9B 0.9500
C9B C10B 1.390(17)
C10B H10B 0.9500
C10B C11B 1.375(18)
C11B H11B 0.9500
C11B C12B 1.381(17)
C12B H12B 0.9500
C12B C13B 1.398(17)
C13B H13B 0.9500
O14 C15 1.330(6)
C15 O16 1.209(6)
C15 C17 1.544(12)
C15 C17B 1.530(16)
C17 C18 1.517(13)
C17 C19 1.533(14)
C17 C20 1.533(13)
C18 H18A 0.9800
C18 H18B 0.9800
C18 H18C 0.9800
C19 H19A 0.9800
C19 H19B 0.9800
C19 H19C 0.9800
C20 H20A 0.9800
C20 H20B 0.9800
C20 H20C 0.9800
C17B C18B 1.503(19)
C17B C19B 1.509(19)
C17B C20B 1.501(19)
C18B H18D 0.9800
C18B H18E 0.9800
C18B H18F 0.9800
C19B H19D 0.9800
C19B H19E 0.9800
C19B H19F 0.9800
C20B H20D 0.9800
C20B H20E 0.9800
C20B H20F 0.9800
N21 H21 0.89(3)
N21 C22 1.338(6)
N21 C26 1.455(6)
C22 O23 1.235(6)
C22 C24 1.494(6)
C24 H24A 0.9900
C24 H24B 0.9900
C24 C25 1.533(6)
C25 H25A 0.9900
C25 H25B 0.9900
C25 C26 1.530(6)
C26 H26 1.0000
C26 C27 1.512(6)
C27 H27 1.0000
C27 C28 1.506(6)
C27 O34 1.456(5)
C28 C29 1.378(6)
C28 C33 1.392(6)
C29 H29 0.9500
C29 C30 1.380(7)
C30 H30 0.9500
C30 C31 1.382(7)
C31 H31 0.9500
C31 C32 1.380(7)
C32 H32 0.9500
C32 C33 1.382(7)
C33 H33 0.9500
O34 C35 1.329(5)
C35 O36 1.196(6)
C35 C37 1.518(6)
C37 C38 1.523(7)
C37 C39 1.534(6)
C37 C40 1.518(8)
C38 H38A 0.9800
C38 H38B 0.9800
C38 H38C 0.9800
C39 H39A 0.9800
C39 H39B 0.9800
C39 H39C 0.9800
C40 H40A 0.9800
C40 H40B 0.9800
C40 H40C 0.9800
N41 H41 0.89(3)
N41 C42 1.333(6)
N41 C46 1.449(5)
C42 O43 1.241(5)
C42 C44 1.508(6)
C44 H44A 0.9900
C44 H44B 0.9900
C44 C45 1.533(6)
C45 H45A 0.9900
C45 H45B 0.9900
C45 C46 1.539(6)
C46 H46 1.0000
C46 C47 1.509(6)
C47 H47 1.0000
C47 C48 1.501(6)
C47 O54 1.455(5)
C48 C49 1.381(7)
C48 C53 1.379(6)
C49 H49 0.9500
C49 C50 1.390(7)
C50 H50 0.9500
C50 C51 1.357(8)
C51 H51 0.9500
C51 C52 1.381(7)
C52 H52 0.9500
C52 C53 1.385(6)
C53 H53 0.9500
O54 C55 1.337(5)
C55 O56 1.205(6)
C55 C57 1.522(6)
C57 C58 1.526(8)
C57 C59 1.527(7)
C57 C60 1.517(7)
C58 H58A 0.9800
C58 H58B 0.9800
C58 H58C 0.9800
C59 H59A 0.9800
C59 H59B 0.9800
C59 H59C 0.9800
C60 H60A 0.9800
C60 H60B 0.9800
C60 H60C 0.9800
N61 H61 0.90(3)
N61 C62 1.339(6)
N61 C66 1.455(5)
C62 O63 1.231(5)
C62 C64 1.504(5)
C64 H64A 0.9900
C64 H64B 0.9900
C64 C65 1.527(6)
C65 H65A 0.9900
C65 H65B 0.9900
C65 C66 1.537(6)
C66 H66 1.0000
C66 C67 1.505(6)
C67 H67 1.0000
C67 C68 1.502(6)
C67 O74 1.456(5)
C68 C69 1.392(7)
C68 C73 1.382(7)
C69 H69 0.9500
C69 C70 1.380(7)
C70 H70 0.9500
C70 C71 1.377(9)
C71 H71 0.9500
C71 C72 1.357(9)
C72 H72 0.9500
C72 C73 1.371(7)
C73 H73 0.9500
O74 C75 1.346(5)
C75 O76 1.196(6)
C75 C77 1.518(7)
C77 C78 1.527(6)
C77 C79 1.521(7)
C77 C80 1.546(7)
C78 H78A 0.9800
C78 H78B 0.9800
C78 H78C 0.9800
C79 H79A 0.9800
C79 H79B 0.9800
C79 H79C 0.9800
C80 H80A 0.9800
C80 H80B 0.9800
C80 H80C 0.9800

loop_
_geom_torsion_atom_site_label_1
_geom_torsion_atom_site_label_2
_geom_torsion_atom_site_label_3
_geom_torsion_atom_site_label_4
_geom_torsion
N1 C2 C4 C5 13.5(5)
N1 C6 C7 C8 -178.5(7)
N1 C6 C7 C8B 173.0(11)
N1 C6 C7 O14 -61.3(5)
C2 N1 C6 C5 -17.8(5)
C2 N1 C6 C7 -140.9(4)
C2 C4 C5 C6 -23.4(5)
O3 C2 C4 C5 -167.0(4)
C4 C5 C6 N1 24.7(4)
C4 C5 C6 C7 145.8(4)
C5 C6 C7 C8 64.8(8)
C5 C6 C7 C8B 56.3(11)
C5 C6 C7 O14 -178.0(4)
C6 N1 C2 O3 -176.8(4)
C6 N1 C2 C4 2.8(5)
C6 C7 C8 C9 -110.2(11)
C6 C7 C8 C13 67.8(13)
C6 C7 C8B C9B -111.3(17)
C6 C7 C8B C13B 67(2)
C6 C7 O14 C15 167.3(4)
C7 C8 C9 C10 176.6(14)
C7 C8 C13 C12 -179.5(13)
C7 C8B C9B C10B -180(2)
C7 C8B C13B C12B 180(2)
C7 O14 C15 O16 -4.9(6)
C7 O14 C15 C17 174.0(6)
C7 O14 C15 C17B -175.9(9)
C8 C7 O14 C15 -74.1(7)
C8 C9 C10 C11 4(2)
C9 C8 C13 C12 -1(2)
C9 C10 C11 C12 -4(2)
C10 C11 C12 C13 1(2)
C11 C12 C13 C8 2(2)
C13 C8 C9 C10 -2(2)
C8B C7 O14 C15 -67.0(10)
C8B C9B C10B C11B -1(4)
C9B C8B C13B C12B -2(4)
C9B C10B C11B C12B 1(4)
C10B C11B C12B C13B -1(3)
C11B C12B C13B C8B 1(4)
C13B C8B C9B C10B 1(3)
O14 C7 C8 C9 133.2(11)
O14 C7 C8 C13 -48.8(13)
O14 C7 C8B C9B 126.4(17)
O14 C7 C8B C13B -55(2)
O14 C15 C17 C18 -162.7(10)
O14 C15 C17 C19 -42.4(11)
O14 C15 C17 C20 77.7(9)
O14 C15 C17B C18B -132.8(17)
O14 C15 C17B C19B -16.9(16)
O14 C15 C17B C20B 101.1(15)
O16 C15 C17 C18 16.2(14)
O16 C15 C17 C19 136.4(8)
O16 C15 C17 C20 -103.4(10)
O16 C15 C17B C18B 56(2)
O16 C15 C17B C19B 172.0(10)
O16 C15 C17B C20B -69.9(17)
N21 C22 C24 C25 10.4(5)
N21 C26 C27 C28 178.4(4)
N21 C26 C27 O34 -61.4(5)
C22 N21 C26 C25 -14.8(5)
C22 N21 C26 C27 -135.7(4)
C22 C24 C25 C26 -18.7(5)
O23 C22 C24 C25 -169.5(5)
C24 C25 C26 N21 19.9(4)
C24 C25 C26 C27 139.5(4)
C25 C26 C27 C28 63.2(5)
C25 C26 C27 O34 -176.6(3)
C26 N21 C22 O23 -177.2(4)
C26 N21 C22 C24 2.9(6)
C26 C27 C28 C29 -101.9(5)
C26 C27 C28 C33 76.0(5)
C26 C27 O34 C35 154.3(4)
C27 C28 C29 C30 178.5(4)
C27 C28 C33 C32 -178.4(4)
C27 O34 C35 O36 -3.0(7)
C27 O34 C35 C37 175.2(4)
C28 C27 O34 C35 -83.6(5)
C28 C29 C30 C31 -0.3(7)
C29 C28 C33 C32 -0.5(7)
C29 C30 C31 C32 -0.3(7)
C30 C31 C32 C33 0.5(7)
C31 C32 C33 C28 -0.1(8)
C33 C28 C29 C30 0.6(7)
O34 C27 C28 C29 139.9(4)
O34 C27 C28 C33 -42.2(6)
O34 C35 C37 C38 -4.8(6)
O34 C35 C37 C39 113.8(5)
O34 C35 C37 C40 -128.1(5)
O36 C35 C37 C38 173.4(5)
O36 C35 C37 C39 -68.0(6)
O36 C35 C37 C40 50.1(7)
N41 C42 C44 C45 12.6(5)
N41 C46 C47 C48 178.2(4)
N41 C46 C47 O54 -61.9(5)
C42 N41 C46 C45 -14.7(5)
C42 N41 C46 C47 -136.7(4)
C42 C44 C45 C46 -20.7(4)
O43 C42 C44 C45 -168.5(4)
C44 C45 C46 N41 21.2(4)
C44 C45 C46 C47 142.5(4)
C45 C46 C47 C48 62.3(5)
C45 C46 C47 O54 -177.8(3)
C46 N41 C42 O43 -177.5(4)
C46 N41 C42 C44 1.4(5)
C46 C47 C48 C49 73.3(5)
C46 C47 C48 C53 -105.5(5)
C46 C47 O54 C55 135.8(4)
C47 C48 C49 C50 -177.7(5)
C47 C48 C53 C52 177.6(4)
C47 O54 C55 O56 -6.7(7)
C47 O54 C55 C57 172.2(4)
C48 C47 O54 C55 -102.1(4)
C48 C49 C50 C51 0.0(8)
C49 C48 C53 C52 -1.2(7)
C49 C50 C51 C52 -0.9(8)
C50 C51 C52 C53 0.8(7)
C51 C52 C53 C48 0.3(7)
C53 C48 C49 C50 1.1(7)
O54 C47 C48 C49 -44.9(6)
O54 C47 C48 C53 136.3(4)
O54 C55 C57 C58 -101.5(5)
O54 C55 C57 C59 139.4(4)
O54 C55 C57 C60 19.4(6)
O56 C55 C57 C58 77.3(7)
O56 C55 C57 C59 -41.7(7)
O56 C55 C57 C60 -161.8(5)
N61 C62 C64 C65 13.7(5)
N61 C66 C67 C68 175.1(3)
N61 C66 C67 O74 -64.7(5)
C62 N61 C66 C65 -16.3(5)
C62 N61 C66 C67 -139.1(4)
C62 C64 C65 C66 -22.8(5)
O63 C62 C64 C65 -167.3(4)
C64 C65 C66 N61 23.4(4)
C64 C65 C66 C67 146.1(4)
C65 C66 C67 C68 58.6(5)
C65 C66 C67 O74 178.7(3)
C66 N61 C62 O63 -177.2(4)
C66 N61 C62 C64 1.8(5)
C66 C67 C68 C69 69.7(5)
C66 C67 C68 C73 -108.9(5)
C66 C67 O74 C75 162.5(4)
C67 C68 C69 C70 -179.4(4)
C67 C68 C73 C72 178.3(5)
C67 O74 C75 O76 -7.6(6)
C67 O74 C75 C77 172.7(4)
C68 C67 O74 C75 -76.0(5)
C68 C69 C70 C71 1.2(8)
C69 C68 C73 C72 -0.2(8)
C69 C70 C71 C72 -0.5(9)
C70 C71 C72 C73 -0.6(9)
C71 C72 C73 C68 0.9(9)
C73 C68 C69 C70 -0.8(7)
O74 C67 C68 C69 -48.1(5)
O74 C67 C68 C73 133.4(4)
O74 C75 C77 C78 81.7(5)
O74 C75 C77 C79 -158.1(4)
O74 C75 C77 C80 -38.5(6)
O76 C75 C77 C78 -98.0(6)
O76 C75 C77 C79 22.2(7)
O76 C75 C77 C80 141.8(5)

loop_
_exptl_oxdiff_crystal_face_indexfrac_h
_exptl_oxdiff_crystal_face_indexfrac_k
_exptl_oxdiff_crystal_face_indexfrac_l
_exptl_oxdiff_crystal_face_x
_exptl_oxdiff_crystal_face_y
_exptl_oxdiff_crystal_face_z
-1.0000 -0.0000 1.0000 0.0171 0.0305 0.0017
1.0000 0.0000 -1.0000 -0.0171 -0.0305 -0.0017
-0.0000 -0.0000 1.0000 -0.0159 0.0213 0.0004
0.0000 0.0000 -1.0000 0.0159 -0.0213 -0.0004
1.0000 1.0000 0.0000 -0.0349 -0.0120 0.0665
-0.0000 1.0000 0.0000 -0.0019 -0.0028 0.0678
0.0000 -1.0000 -0.0000 0.0019 0.0028 -0.0678
-3.0000 -5.0000 -4.0000 0.1722 -0.0435 -0.3367
-5.0000 3.0000 2.0000 0.1275 0.0801 0.2108
5.0000 -3.0000 -0.0001 -0.1593 -0.0376 -0.2099
1.0000 -0.0000 -0.0000 -0.0330 -0.0092 -0.0013
-1.0000 0.0000 0.0000 0.0330 0.0092 0.0013
